data_4104333
loop_
_publ_author_name
'Hongchao Guo'
'Qihai Xu'
'Ohyun Kwon'

_publ_section_title
;
 Phosphine-Promoted [3 + 3] Annulations of Aziridines With Allenoates:
 Facile Entry Into Highly Functionalized Tetrahydropyridines
;
_journal_name_full 'Journal of the American Chemical Society'
_journal_page_first 6318
_journal_page_last 6319
_journal_paper_doi 10.1021/ja8097349
_journal_volume 131
_journal_year 2009
_chemical_formula_moiety 'C24 H26 N2 O6'
_chemical_formula_sum 'C24 H26 N2 O6'
_chemical_formula_weight 438.47
_chemical_name_systematic
;
 ?
;
_space_group_IT_number 14
_symmetry_cell_setting monoclinic
_symmetry_space_group_name_Hall '-P 2ybc'
_symmetry_space_group_name_H-M 'P 1 21/c 1'
_atom_sites_solution_hydrogens geom
_atom_sites_solution_primary direct
_atom_sites_solution_secondary difmap
_audit_creation_method SHELXL-97
_cell_angle_alpha 90.00
_cell_angle_beta 103.644(2)
_cell_angle_gamma 90.00
_cell_formula_units_Z 4
_cell_length_a 13.702(3)
_cell_length_b 9.152(2)
_cell_length_c 17.958(5)
_cell_measurement_reflns_used 3865
_cell_measurement_temperature 100(2)
_cell_measurement_theta_max 27.54
_cell_measurement_theta_min 4.05
_cell_volume 2188.4(9)
_computing_cell_refinement 'Bruker SMART'
_computing_data_collection 'Bruker SMART'
_computing_data_reduction 'Bruker SAINT'
_computing_molecular_graphics 'Bruker SHELXTL'
_computing_publication_material 'Bruker SHELXTL'
_computing_structure_refinement 'SHELXL-97 (Sheldrick, 1997)'
_computing_structure_solution 'SHELXS-97 (Sheldrick, 1990)'
_diffrn_ambient_temperature 100(2)
_diffrn_measured_fraction_theta_full 0.994
_diffrn_measured_fraction_theta_max 0.994
_diffrn_measurement_device_type 'CCD area detector'
_diffrn_measurement_method 'phi and omega scans'
_diffrn_radiation_monochromator graphite
_diffrn_radiation_source 'fine-focus sealed tube'
_diffrn_radiation_type MoK\a
_diffrn_radiation_wavelength 0.71073
_diffrn_reflns_av_R_equivalents 0.0382
_diffrn_reflns_av_sigmaI/netI 0.0387
_diffrn_reflns_limit_h_max 18
_diffrn_reflns_limit_h_min -18
_diffrn_reflns_limit_k_max 12
_diffrn_reflns_limit_k_min -12
_diffrn_reflns_limit_l_max 24
_diffrn_reflns_limit_l_min -24
_diffrn_reflns_number 19818
_diffrn_reflns_theta_full 28.90
_diffrn_reflns_theta_max 28.90
_diffrn_reflns_theta_min 3.78
_exptl_absorpt_coefficient_mu 0.096
_exptl_absorpt_correction_T_max 0.9904
_exptl_absorpt_correction_T_min 0.9563
_exptl_absorpt_correction_type multi-scan
_exptl_absorpt_process_details 'Sadabs (bruker)'
_exptl_crystal_colour yellow
_exptl_crystal_density_diffrn 1.331
_exptl_crystal_density_method 'not measured'
_exptl_crystal_description rod
_exptl_crystal_F_000 928
_exptl_crystal_size_max 0.30
_exptl_crystal_size_mid 0.20
_exptl_crystal_size_min 0.10
_refine_diff_density_max 0.310
_refine_diff_density_min -0.294
_refine_diff_density_rms 0.048
_refine_ls_extinction_method none
_refine_ls_goodness_of_fit_ref 1.071
_refine_ls_hydrogen_treatment constr
_refine_ls_matrix_type full
_refine_ls_number_parameters 291
_refine_ls_number_reflns 5746
_refine_ls_number_restraints 0
_refine_ls_restrained_S_all 1.071
_refine_ls_R_factor_all 0.0672
_refine_ls_R_factor_gt 0.0467
_refine_ls_shift/su_max 0.000
_refine_ls_shift/su_mean 0.000
_refine_ls_structure_factor_coef Fsqd
_refine_ls_weighting_details 'calc w=1/[\s^2^(Fo^2^)+(0.0518P)^2^+0.5230P] where P=(Fo^2^+2Fc^2^)/3'
_refine_ls_weighting_scheme calc
_refine_ls_wR_factor_gt 0.1115
_refine_ls_wR_factor_ref 0.1227
_reflns_number_gt 4240
_reflns_number_total 5746
_reflns_threshold_expression >2sigma(I)
_cod_data_source_file ja8097349_si_002.cif
_cod_data_source_block kw408s
_cod_original_cell_volume 2188.5(9)
_cod_original_sg_symbol_H-M 'P 21/c'
_cod_database_code 4104333

loop_
_symmetry_equiv_pos_as_xyz
'x, y, z'
'-x, y+1/2, -z+1/2'
'-x, -y, -z'
'x, -y-1/2, z-1/2'

loop_
_atom_site_label
_atom_site_type_symbol
_atom_site_fract_x
_atom_site_fract_y
_atom_site_fract_z
_atom_site_U_iso_or_equiv
_atom_site_adp_type
_atom_site_occupancy
_atom_site_symmetry_multiplicity
_atom_site_calc_flag
_atom_site_refinement_flags
O1 O -0.24410(9) 0.34643(14) -0.07232(7) 0.0420(3) Uani 1 1 d .
O2 O -0.09939(9) 0.23933(12) -0.04813(6) 0.0340(3) Uani 1 1 d .
O3 O 0.00649(7) 0.51331(11) 0.37147(6) 0.0262(2) Uani 1 1 d .
O4 O 0.16604(7) 0.50334(11) 0.44014(5) 0.0237(2) Uani 1 1 d .
O5 O 0.26880(8) 0.38756(12) 0.31305(6) 0.0329(3) Uani 1 1 d .
O6 O 0.38188(8) 0.48411(12) 0.41227(7) 0.0374(3) Uani 1 1 d .
N1 N -0.15847(9) 0.32880(13) -0.03298(7) 0.0266(3) Uani 1 1 d .
N2 N 0.12385(9) 0.79736(14) 0.22252(7) 0.0264(3) Uani 1 1 d .
H2N H 0.0868 0.8312 0.1791 0.032 Uiso 1 1 calc R
C1 C 0.00393(10) 0.49122(15) 0.14388(8) 0.0226(3) Uani 1 1 d .
H1 H 0.0703 0.4812 0.1745 0.027 Uiso 1 1 calc R
C2 C -0.02792(10) 0.40302(15) 0.07972(8) 0.0234(3) Uani 1 1 d .
H2 H 0.0157 0.3320 0.0666 0.028 Uiso 1 1 calc R
C3 C -0.12449(10) 0.42074(15) 0.03536(8) 0.0221(3) Uani 1 1 d .
C4 C -0.19036(11) 0.52265(16) 0.05314(8) 0.0247(3) Uani 1 1 d .
H4 H -0.2563 0.5333 0.0217 0.030 Uiso 1 1 calc R
C5 C -0.15778(10) 0.60866(16) 0.11786(8) 0.0239(3) Uani 1 1 d .
H5 H -0.2022 0.6783 0.1311 0.029 Uiso 1 1 calc R
C6 C -0.06049(10) 0.59442(15) 0.16389(7) 0.0205(3) Uani 1 1 d .
C7 C -0.02987(10) 0.69016(16) 0.23448(8) 0.0233(3) Uani 1 1 d .
H7A H -0.0589 0.7887 0.2222 0.028 Uiso 1 1 calc R
H7B H -0.0587 0.6489 0.2756 0.028 Uiso 1 1 calc R
C8 C 0.08240(10) 0.70450(16) 0.26419(8) 0.0219(3) Uani 1 1 d .
C9 C 0.22789(11) 0.84367(17) 0.24683(8) 0.0278(3) Uani 1 1 d .
H9A H 0.2337 0.9226 0.2853 0.033 Uiso 1 1 calc R
H9B H 0.2505 0.8828 0.2023 0.033 Uiso 1 1 calc R
C10 C 0.29442(10) 0.71604(16) 0.28126(8) 0.0238(3) Uani 1 1 d .
H10 H 0.2925 0.6423 0.2398 0.029 Uiso 1 1 calc R
C11 C 0.25373(10) 0.64183(15) 0.34570(8) 0.0208(3) Uani 1 1 d .
H11 H 0.2771 0.6976 0.3946 0.025 Uiso 1 1 calc R
C12 C 0.13969(10) 0.63092(15) 0.32626(7) 0.0205(3) Uani 1 1 d .
C13 C 0.09502(10) 0.54583(15) 0.37786(7) 0.0204(3) Uani 1 1 d .
C14 C 0.13062(10) 0.41735(17) 0.49663(8) 0.0247(3) Uani 1 1 d .
H14A H 0.0981 0.3264 0.4732 0.030 Uiso 1 1 calc R
H14B H 0.0812 0.4738 0.5172 0.030 Uiso 1 1 calc R
C15 C 0.22130(11) 0.3822(2) 0.55939(9) 0.0338(4) Uani 1 1 d .
H15A H 0.2698 0.3275 0.5380 0.051 Uiso 1 1 calc R
H15B H 0.2010 0.3231 0.5987 0.051 Uiso 1 1 calc R
H15C H 0.2522 0.4732 0.5824 0.051 Uiso 1 1 calc R
C16 C 0.30009(10) 0.48959(16) 0.35479(8) 0.0249(3) Uani 1 1 d .
C17 C 0.43928(13) 0.3480(2) 0.42451(14) 0.0529(5) Uani 1 1 d .
H17A H 0.4034 0.2713 0.3897 0.063 Uiso 1 1 calc R
H17B H 0.4468 0.3143 0.4780 0.063 Uiso 1 1 calc R
C18 C 0.53964(14) 0.3738(2) 0.40928(12) 0.0464(5) Uani 1 1 d .
H18A H 0.5318 0.4027 0.3556 0.070 Uiso 1 1 calc R
H18B H 0.5795 0.2839 0.4193 0.070 Uiso 1 1 calc R
H18C H 0.5739 0.4518 0.4428 0.070 Uiso 1 1 calc R
C19 C 0.40237(11) 0.76773(16) 0.30918(8) 0.0250(3) Uani 1 1 d .
C20 C 0.47706(12) 0.71301(19) 0.27654(9) 0.0325(3) Uani 1 1 d .
H20 H 0.4612 0.6388 0.2386 0.039 Uiso 1 1 calc R
C21 C 0.57505(12) 0.7656(2) 0.29873(10) 0.0379(4) Uani 1 1 d .
H21 H 0.6254 0.7270 0.2759 0.045 Uiso 1 1 calc R
C22 C 0.59926(12) 0.87292(19) 0.35345(10) 0.0381(4) Uani 1 1 d .
H22 H 0.6659 0.9099 0.3676 0.046 Uiso 1 1 calc R
C23 C 0.52631(13) 0.92720(19) 0.38805(10) 0.0392(4) Uani 1 1 d .
H23 H 0.5430 0.9999 0.4267 0.047 Uiso 1 1 calc R
C24 C 0.42848(12) 0.87447(17) 0.36582(9) 0.0327(3) Uani 1 1 d .
H24 H 0.3787 0.9118 0.3896 0.039 Uiso 1 1 calc R

loop_
_atom_site_aniso_label
_atom_site_aniso_U_11
_atom_site_aniso_U_22
_atom_site_aniso_U_33
_atom_site_aniso_U_23
_atom_site_aniso_U_13
_atom_site_aniso_U_12
O1 0.0345(6) 0.0442(7) 0.0390(6) -0.0122(5) -0.0080(5) 0.0023(5)
O2 0.0423(7) 0.0296(6) 0.0307(6) -0.0052(5) 0.0098(5) 0.0041(5)
O3 0.0191(5) 0.0342(6) 0.0246(5) -0.0005(4) 0.0037(4) -0.0045(4)
O4 0.0184(4) 0.0326(5) 0.0207(5) 0.0039(4) 0.0056(4) 0.0008(4)
O5 0.0357(6) 0.0270(5) 0.0395(6) -0.0040(5) 0.0161(5) -0.0006(5)
O6 0.0233(5) 0.0306(6) 0.0534(7) 0.0098(5) -0.0008(5) 0.0037(5)
N1 0.0313(7) 0.0234(6) 0.0239(6) -0.0002(5) 0.0045(5) -0.0030(5)
N2 0.0214(6) 0.0341(7) 0.0215(6) 0.0063(5) 0.0009(5) 0.0003(5)
C1 0.0197(6) 0.0235(7) 0.0236(6) 0.0038(5) 0.0029(5) 0.0018(5)
C2 0.0240(7) 0.0216(7) 0.0252(7) 0.0027(5) 0.0072(6) 0.0031(6)
C3 0.0260(7) 0.0203(6) 0.0201(6) 0.0016(5) 0.0056(5) -0.0021(6)
C4 0.0203(6) 0.0274(7) 0.0242(7) 0.0009(6) 0.0010(5) 0.0010(6)
C5 0.0208(6) 0.0256(7) 0.0252(7) -0.0012(6) 0.0052(6) 0.0033(6)
C6 0.0211(6) 0.0214(6) 0.0189(6) 0.0030(5) 0.0047(5) -0.0002(5)
C7 0.0184(6) 0.0307(7) 0.0195(6) -0.0013(6) 0.0022(5) 0.0029(6)
C8 0.0202(6) 0.0262(7) 0.0194(6) -0.0030(5) 0.0049(5) 0.0013(5)
C9 0.0249(7) 0.0307(8) 0.0263(7) 0.0050(6) 0.0032(6) -0.0020(6)
C10 0.0231(7) 0.0260(7) 0.0226(6) 0.0004(6) 0.0061(5) -0.0027(6)
C11 0.0178(6) 0.0231(7) 0.0213(6) 0.0007(5) 0.0045(5) -0.0002(5)
C12 0.0177(6) 0.0238(7) 0.0197(6) -0.0043(5) 0.0040(5) 0.0000(5)
C13 0.0183(6) 0.0232(7) 0.0189(6) -0.0039(5) 0.0030(5) 0.0008(5)
C14 0.0230(7) 0.0299(7) 0.0230(7) 0.0048(6) 0.0087(6) 0.0001(6)
C15 0.0269(7) 0.0471(10) 0.0273(7) 0.0110(7) 0.0061(6) 0.0023(7)
C16 0.0198(6) 0.0270(7) 0.0306(7) 0.0027(6) 0.0115(6) -0.0005(6)
C17 0.0280(9) 0.0335(9) 0.0912(16) 0.0186(10) 0.0023(9) 0.0087(7)
C18 0.0365(9) 0.0448(10) 0.0568(11) -0.0049(9) 0.0091(8) 0.0104(8)
C19 0.0230(7) 0.0262(7) 0.0247(7) 0.0082(6) 0.0036(6) -0.0028(6)
C20 0.0277(7) 0.0396(9) 0.0295(8) 0.0043(7) 0.0058(6) -0.0022(7)
C21 0.0232(7) 0.0518(11) 0.0392(9) 0.0146(8) 0.0084(7) 0.0009(7)
C22 0.0235(7) 0.0380(9) 0.0470(10) 0.0192(8) -0.0034(7) -0.0087(7)
C23 0.0369(9) 0.0288(8) 0.0446(10) 0.0029(7) -0.0051(8) -0.0060(7)
C24 0.0283(8) 0.0303(8) 0.0368(8) 0.0021(7) 0.0020(7) -0.0005(6)

loop_
_atom_type_symbol
_atom_type_description
_atom_type_scat_dispersion_real
_atom_type_scat_dispersion_imag
_atom_type_scat_source
C C 0.0033 0.0016 'International Tables Vol C Tables 4.2.6.8 and 6.1.1.4'
H H 0.0000 0.0000 'International Tables Vol C Tables 4.2.6.8 and 6.1.1.4'
N N 0.0061 0.0033 'International Tables Vol C Tables 4.2.6.8 and 6.1.1.4'
O O 0.0106 0.0060 'International Tables Vol C Tables 4.2.6.8 and 6.1.1.4'

loop_
_geom_angle_atom_site_label_1
_geom_angle_atom_site_label_2
_geom_angle_atom_site_label_3
_geom_angle
C13 O4 C14 115.98(10)
C16 O6 C17 118.20(14)
O2 N1 O1 123.42(12)
O2 N1 C3 118.15(12)
O1 N1 C3 118.42(12)
C8 N2 C9 122.08(12)
C8 N2 H2N 119.0
C9 N2 H2N 119.0
C2 C1 C6 120.81(13)
C2 C1 H1 119.6
C6 C1 H1 119.6
C3 C2 C1 118.67(13)
C3 C2 H2 120.7
C1 C2 H2 120.7
C2 C3 C4 122.16(13)
C2 C3 N1 119.01(12)
C4 C3 N1 118.83(12)
C3 C4 C5 118.45(13)
C3 C4 H4 120.8
C5 C4 H4 120.8
C4 C5 C6 121.03(13)
C4 C5 H5 119.5
C6 C5 H5 119.5
C1 C6 C5 118.88(12)
C1 C6 C7 122.61(12)
C5 C6 C7 118.50(12)
C8 C7 C6 113.79(11)
C8 C7 H7A 108.8
C6 C7 H7A 108.8
C8 C7 H7B 108.8
C6 C7 H7B 108.8
H7A C7 H7B 107.7
N2 C8 C12 121.64(12)
N2 C8 C7 112.79(12)
C12 C8 C7 125.56(13)
N2 C9 C10 110.48(12)
N2 C9 H9A 109.6
C10 C9 H9A 109.6
N2 C9 H9B 109.6
C10 C9 H9B 109.6
H9A C9 H9B 108.1
C9 C10 C19 109.77(12)
C9 C10 C11 110.65(12)
C19 C10 C11 112.47(11)
C9 C10 H10 107.9
C19 C10 H10 107.9
C11 C10 H10 107.9
C12 C11 C16 110.12(11)
C12 C11 C10 112.77(11)
C16 C11 C10 105.41(11)
C12 C11 H11 109.5
C16 C11 H11 109.5
C10 C11 H11 109.5
C8 C12 C13 122.21(12)
C8 C12 C11 120.77(12)
C13 C12 C11 116.97(11)
O3 C13 O4 120.59(12)
O3 C13 C12 128.79(12)
O4 C13 C12 110.62(11)
O4 C14 C15 106.61(11)
O4 C14 H14A 110.4
C15 C14 H14A 110.4
O4 C14 H14B 110.4
C15 C14 H14B 110.4
H14A C14 H14B 108.6
C14 C15 H15A 109.5
C14 C15 H15B 109.5
H15A C15 H15B 109.5
C14 C15 H15C 109.5
H15A C15 H15C 109.5
H15B C15 H15C 109.5
O5 C16 O6 124.08(14)
O5 C16 C11 124.13(13)
O6 C16 C11 111.73(12)
O6 C17 C18 109.03(15)
O6 C17 H17A 109.9
C18 C17 H17A 109.9
O6 C17 H17B 109.9
C18 C17 H17B 109.9
H17A C17 H17B 108.3
C17 C18 H18A 109.5
C17 C18 H18B 109.5
H18A C18 H18B 109.5
C17 C18 H18C 109.5
H18A C18 H18C 109.5
H18B C18 H18C 109.5
C20 C19 C24 118.23(14)
C20 C19 C10 120.36(14)
C24 C19 C10 121.37(13)
C19 C20 C21 120.78(16)
C19 C20 H20 119.6
C21 C20 H20 119.6
C22 C21 C20 120.36(16)
C22 C21 H21 119.8
C20 C21 H21 119.8
C21 C22 C23 119.90(15)
C21 C22 H22 120.1
C23 C22 H22 120.1
C22 C23 C24 119.63(17)
C22 C23 H23 120.2
C24 C23 H23 120.2
C23 C24 C19 121.08(16)
C23 C24 H24 119.5
C19 C24 H24 119.5

loop_
_geom_bond_atom_site_label_1
_geom_bond_atom_site_label_2
_geom_bond_distance
O1 N1 1.2291(16)
O2 N1 1.2263(16)
O3 C13 1.2279(16)
O4 C13 1.3549(16)
O4 C14 1.4547(17)
O5 C16 1.2108(18)
O6 C16 1.3335(18)
O6 C17 1.462(2)
N1 C3 1.4702(18)
N2 C8 1.3435(18)
N2 C9 1.4523(19)
N2 H2N 0.8800
C1 C2 1.390(2)
C1 C6 1.3964(19)
C1 H1 0.9500
C2 C3 1.3836(19)
C2 H2 0.9500
C3 C4 1.386(2)
C4 C5 1.387(2)
C4 H4 0.9500
C5 C6 1.3991(19)
C5 H5 0.9500
C6 C7 1.5166(19)
C7 C8 1.5103(19)
C7 H7A 0.9900
C7 H7B 0.9900
C8 C12 1.3781(19)
C9 C10 1.520(2)
C9 H9A 0.9900
C9 H9B 0.9900
C10 C19 1.521(2)
C10 C11 1.5542(19)
C10 H10 1.0000
C11 C12 1.5219(18)
C11 C16 1.524(2)
C11 H11 1.0000
C12 C13 1.4516(19)
C14 C15 1.502(2)
C14 H14A 0.9900
C14 H14B 0.9900
C15 H15A 0.9800
C15 H15B 0.9800
C15 H15C 0.9800
C17 C18 1.483(3)
C17 H17A 0.9900
C17 H17B 0.9900
C18 H18A 0.9800
C18 H18B 0.9800
C18 H18C 0.9800
C19 C20 1.387(2)
C19 C24 1.395(2)
C20 C21 1.393(2)
C20 H20 0.9500
C21 C22 1.374(3)
C21 H21 0.9500
C22 C23 1.387(3)
C22 H22 0.9500
C23 C24 1.392(2)
C23 H23 0.9500
C24 H24 0.9500

loop_
_geom_torsion_atom_site_label_1
_geom_torsion_atom_site_label_2
_geom_torsion_atom_site_label_3
_geom_torsion_atom_site_label_4
_geom_torsion
C6 C1 C2 C3 0.8(2)
C1 C2 C3 C4 -0.4(2)
C1 C2 C3 N1 179.46(12)
O2 N1 C3 C2 -0.03(19)
O1 N1 C3 C2 -179.37(13)
O2 N1 C3 C4 179.86(13)
O1 N1 C3 C4 0.52(19)
C2 C3 C4 C5 -0.3(2)
N1 C3 C4 C5 179.81(12)
C3 C4 C5 C6 0.6(2)
C2 C1 C6 C5 -0.5(2)
C2 C1 C6 C7 178.37(13)
C4 C5 C6 C1 -0.2(2)
C4 C5 C6 C7 -179.16(13)
C1 C6 C7 C8 20.79(19)
C5 C6 C7 C8 -160.33(13)
C9 N2 C8 C12 -9.9(2)
C9 N2 C8 C7 171.06(13)
C6 C7 C8 N2 77.24(16)
C6 C7 C8 C12 -101.76(16)
C8 N2 C9 C10 40.15(19)
N2 C9 C10 C19 -177.83(11)
N2 C9 C10 C11 -53.12(16)
C9 C10 C11 C12 39.69(16)
C19 C10 C11 C12 162.85(12)
C9 C10 C11 C16 159.87(12)
C19 C10 C11 C16 -76.97(14)
N2 C8 C12 C13 171.53(13)
C7 C8 C12 C13 -9.6(2)
N2 C8 C12 C11 -5.5(2)
C7 C8 C12 C11 173.38(12)
C16 C11 C12 C8 -128.37(14)
C10 C11 C12 C8 -10.94(18)
C16 C11 C12 C13 54.41(16)
C10 C11 C12 C13 171.84(12)
C14 O4 C13 O3 0.73(18)
C14 O4 C13 C12 179.78(11)
C8 C12 C13 O3 8.3(2)
C11 C12 C13 O3 -174.52(13)
C8 C12 C13 O4 -170.65(12)
C11 C12 C13 O4 6.53(17)
C13 O4 C14 C15 179.57(12)
C17 O6 C16 O5 1.9(2)
C17 O6 C16 C11 -175.42(14)
C12 C11 C16 O5 41.73(18)
C10 C11 C16 O5 -80.18(16)
C12 C11 C16 O6 -140.97(12)
C10 C11 C16 O6 97.12(13)
C16 O6 C17 C18 114.36(17)
C9 C10 C19 C20 -116.77(15)
C11 C10 C19 C20 119.58(15)
C9 C10 C19 C24 60.83(17)
C11 C10 C19 C24 -62.82(18)
C24 C19 C20 C21 -1.3(2)
C10 C19 C20 C21 176.40(14)
C19 C20 C21 C22 0.0(2)
C20 C21 C22 C23 1.4(2)
C21 C22 C23 C24 -1.3(2)
C22 C23 C24 C19 0.0(2)
C20 C19 C24 C23 1.3(2)
C10 C19 C24 C23 -176.34(14)
